data_7216313
loop_
_publ_author_name
'Prabakaran, Ponraj'
'Umadevi, Balakrishnan'
'Panneerselvam, Pathus'
'Muthiah, Packianathan Thomas'
'Bocelli, Gabriele'
'Righi, Lara'

_publ_section_title
;
 Conformational pseudo-polymorphism and hydrogen bonding: benzthiazide
 anhydrate and monohydrate, an antihypertensive drug
;
_journal_issue 86
_journal_name_full CrystEngComm
_journal_page_first 487
_journal_paper_doi 10.1039/b312815f
_journal_volume 5
_journal_year 2003
_chemical_compound_source 'From LKF'
_chemical_formula_moiety 'C15 H16 Cl1 N3 O5 S3'
_chemical_formula_sum 'C15 H16 Cl N3 O5 S3'
_chemical_formula_weight 449.96
_chemical_melting_point ?
_chemical_name_common benzthiazide-monohydrate
_chemical_name_systematic
;
6-chloro-3[[(phenylmethyl)thio]ethyl]4H-1,2,4-benzthothiadiazine-
7-sulfonamide-1,1-dioxide monohydrate
;
_space_group_IT_number 4
_symmetry_cell_setting monoclinic
_symmetry_space_group_name_Hall 'P 2yb'
_symmetry_space_group_name_H-M 'P 1 21 1'
_atom_sites_solution_hydrogens geom
_atom_sites_solution_primary direct
_atom_sites_solution_secondary difmap
_audit_creation_method SHELXL-97
_cell_angle_alpha 90.00
_cell_angle_beta 96.34(3)
_cell_angle_gamma 90.00
_cell_formula_units_Z 4
_cell_length_a 12.243(2)
_cell_length_b 4.905(2)
_cell_length_c 31.957(3)
_cell_measurement_reflns_used 25
_cell_measurement_temperature 293(2)
_cell_measurement_theta_max 63.4
_cell_measurement_theta_min 3.51
_cell_volume 1907.3(9)
_computing_cell_refinement MolEN
_computing_data_collection 'Enraf Nonius CAD4'
_computing_data_reduction MolEN
_computing_molecular_graphics 'PLATON, A.L.Spek'
_computing_publication_material 'PLATON, A.L.Spek'
_computing_structure_refinement SHELXL-97
_computing_structure_solution SIR93
_diffrn_ambient_temperature 293(2)
_diffrn_measured_fraction_theta_full 0.999
_diffrn_measured_fraction_theta_max 0.999
_diffrn_measurement_device 'Enraf-Nonius CAD4'
_diffrn_measurement_method 2\q/\w
_diffrn_radiation_monochromator graphite
_diffrn_radiation_source 'fine-focus sealed tube'
_diffrn_radiation_type CuK\a
_diffrn_radiation_wavelength 1.54178
_diffrn_reflns_av_R_equivalents 0.0424
_diffrn_reflns_av_sigmaI/netI 0.2161
_diffrn_reflns_limit_h_max 14
_diffrn_reflns_limit_h_min -14
_diffrn_reflns_limit_k_max 5
_diffrn_reflns_limit_k_min 0
_diffrn_reflns_limit_l_max 38
_diffrn_reflns_limit_l_min 0
_diffrn_reflns_number 4093
_diffrn_reflns_theta_full 69.98
_diffrn_reflns_theta_max 69.98
_diffrn_reflns_theta_min 3.63
_diffrn_standards_decay_% negligible
_diffrn_standards_interval_time 60
_diffrn_standards_number 4
_exptl_absorpt_coefficient_mu 5.148
_exptl_absorpt_correction_T_max 0.7312
_exptl_absorpt_correction_T_min 0.4668
_exptl_absorpt_correction_type empirical
_exptl_absorpt_process_details DIFABS
_exptl_crystal_colour colourless
_exptl_crystal_density_diffrn 1.567
_exptl_crystal_density_method 'not measured'
_exptl_crystal_description block
_exptl_crystal_F_000 928
_exptl_crystal_size_max 0.40
_exptl_crystal_size_mid 0.33
_exptl_crystal_size_min 0.32
_refine_diff_density_max 0.576
_refine_diff_density_min -0.460
_refine_diff_density_rms 0.090
_refine_ls_abs_structure_details 'Flack H D (1983), Acta Cryst. A39, 876-881'
_refine_ls_abs_structure_Flack 0.03(4)
_refine_ls_extinction_method none
_refine_ls_goodness_of_fit_ref 0.883
_refine_ls_hydrogen_treatment mixed
_refine_ls_matrix_type full
_refine_ls_number_parameters 499
_refine_ls_number_reflns 4035
_refine_ls_number_restraints 1
_refine_ls_restrained_S_all 0.883
_refine_ls_R_factor_all 0.1084
_refine_ls_R_factor_gt 0.0550
_refine_ls_shift/su_max 0.018
_refine_ls_shift/su_mean 0.001
_refine_ls_structure_factor_coef Fsqd
_refine_ls_weighting_details 'calc w=1/[\s^2^(Fo^2^)+(0.0731P)^2^+0.0000P] where P=(Fo^2^+2Fc^2^)/3'
_refine_ls_weighting_scheme calc
_refine_ls_wR_factor_gt 0.1239
_refine_ls_wR_factor_ref 0.1443
_reflns_number_gt 2201
_reflns_number_total 4035
_reflns_threshold_expression >2sigma(I)
_cod_data_source_file b312815f.txt
_cod_data_source_block benzthiazide-monohydrate
_cod_depositor_comments
;
The following automatic conversions were performed:

'_chemical_melting_point' value 'not measured' was changed to '?' -
the value is undefined or not given.

Automatic conversion script
Id: cif_fix_values 2281 2013-09-26 08:29:07Z andrius 
;
_cod_original_sg_symbol_H-M 'P 21'
_cod_original_formula_sum 'C15 H16 Cl1 N3 O5 S3'
_cod_database_code 7216313

loop_
_symmetry_equiv_pos_as_xyz
'x, y, z'
'-x, y+1/2, -z'

loop_
_atom_site_label
_atom_site_type_symbol
_atom_site_fract_x
_atom_site_fract_y
_atom_site_fract_z
_atom_site_U_iso_or_equiv
_atom_site_adp_type
_atom_site_occupancy
_atom_site_symmetry_multiplicity
_atom_site_calc_flag
_atom_site_refinement_flags
Cl1A Cl 0.53917(19) -0.1244(7) 0.38218(7) 0.0475(8) Uani 1 1 d .
S1A S 0.74831(19) 0.6896(6) 0.26401(7) 0.0378(7) Uani 1 1 d .
S2A S 0.4164(2) 0.5158(7) 0.15795(8) 0.0681(9) Uani 1 1 d .
S3A S 0.7769(2) 0.1752(6) 0.41634(7) 0.0371(7) Uani 1 1 d .
O1A O 0.8087(5) 0.9095(18) 0.28459(19) 0.050(2) Uani 1 1 d .
O2A O 0.8100(5) 0.5156(18) 0.23881(18) 0.049(2) Uani 1 1 d .
O3A O 0.8812(4) 0.3124(16) 0.41438(17) 0.043(2) Uani 1 1 d .
O4A O 0.7752(5) -0.1094(16) 0.4247(2) 0.049(2) Uani 1 1 d .
N2A N 0.6465(6) 0.8094(19) 0.2329(2) 0.040(2) Uani 1 1 d .
N3A N 0.7142(6) 0.331(2) 0.45026(19) 0.046(3) Uani 1 1 d .
H3A H 0.7400 0.3540 0.4796 0.050 Uiso 1 1 d .
H3A' H 0.6503 0.2757 0.4572 0.054 Uiso 1 1 d .
C3A C 0.5525(8) 0.674(3) 0.2285(3) 0.041(3) Uani 1 1 d .
N4A N 0.5239(6) 0.472(2) 0.2521(2) 0.046(3) Uani 1 1 d .
H4A H 0.4687 0.3081 0.2415 0.046 Uiso 1 1 d .
C5A C 0.5420(8) 0.187(3) 0.3141(2) 0.037(3) Uani 1 1 d .
H5A H 0.4740 0.1089 0.3056 0.06(3) Uiso 1 1 calc R
C6A C 0.5995(7) 0.112(2) 0.3520(2) 0.033(3) Uani 1 1 d .
C7A C 0.7017(7) 0.242(2) 0.3658(2) 0.032(3) Uani 1 1 d .
C8A C 0.7453(7) 0.422(3) 0.3396(3) 0.039(3) Uani 1 1 d .
H8A H 0.8141 0.4963 0.3480 0.05(3) Uiso 1 1 calc R
C9A C 0.6902(7) 0.498(2) 0.3008(3) 0.034(3) Uani 1 1 d .
C10A C 0.5857(7) 0.379(2) 0.2890(3) 0.034(2) Uani 1 1 d .
C11A C 0.4645(8) 0.783(3) 0.1938(3) 0.048(3) Uani 1 1 d .
H111 H 0.4958 0.9283 0.1784 0.14(6) Uiso 1 1 calc R
H112 H 0.4031 0.8569 0.2069 0.11(5) Uiso 1 1 calc R
C12A C 0.5411(12) 0.445(3) 0.1337(4) 0.086(4) Uani 1 1 d .
H121 H 0.6007 0.4149 0.1558 0.18(8) Uiso 1 1 calc R
H122 H 0.5306 0.2770 0.1177 0.15(6) Uiso 1 1 calc R
C13A C 0.5749(10) 0.662(3) 0.1053(3) 0.067(3) Uani 1 1 d .
C14A C 0.6811(12) 0.784(4) 0.1101(4) 0.089(5) Uani 1 1 d .
H14A H 0.7304 0.7332 0.1330 0.12(6) Uiso 1 1 calc R
C15A C 0.7131(13) 0.969(4) 0.0832(5) 0.098(5) Uani 1 1 d .
H15A H 0.7852 1.0317 0.0871 0.15(7) Uiso 1 1 calc R
C16A C 0.6416(12) 1.073(3) 0.0489(4) 0.087(4) Uani 1 1 d .
H16A H 0.6624 1.2076 0.0308 0.5(3) Uiso 1 1 calc R
C17A C 0.5375(12) 0.956(3) 0.0449(4) 0.081(4) Uani 1 1 d .
H17A H 0.4868 1.0143 0.0229 0.08(4) Uiso 1 1 calc R
C18A C 0.5052(11) 0.761(3) 0.0717(3) 0.069(3) Uani 1 1 d .
H18A H 0.4340 0.6922 0.0670 0.14(6) Uiso 1 1 calc R
Cl1B Cl 0.04097(19) 0.8699(7) 0.38467(7) 0.0481(7) Uani 1 1 d .
S1B S 0.24520(19) 0.0408(6) 0.26794(7) 0.0381(7) Uani 1 1 d .
S2B S -0.0008(2) 0.1358(7) 0.14657(7) 0.0628(8) Uani 1 1 d .
S3B S 0.2785(2) 0.5641(6) 0.41901(8) 0.0386(7) Uani 1 1 d .
O1B O 0.3048(5) -0.1844(17) 0.28915(19) 0.050(2) Uani 1 1 d .
O2B O 0.3087(4) 0.2153(17) 0.24246(17) 0.046(2) Uani 1 1 d .
O3B O 0.3834(5) 0.4363(16) 0.41704(17) 0.044(2) Uani 1 1 d .
O4B O 0.2770(5) 0.8546(18) 0.4271(2) 0.054(2) Uani 1 1 d .
N3B N 0.2186(6) 0.417(2) 0.4538(2) 0.049(2) Uani 1 1 d .
H3C H 0.1800 0.4966 0.4704 0.050 Uiso 1 1 d .
H3D H 0.2200 0.2536 0.4575 0.050 Uiso 1 1 d .
N2B N 0.1418(6) -0.077(2) 0.2372(2) 0.045(2) Uani 1 1 d .
C3B C 0.0492(8) 0.067(3) 0.2318(3) 0.045(3) Uani 1 1 d .
N4B N 0.0244(6) 0.289(2) 0.2543(2) 0.042(2) Uani 1 1 d .
H4B H -0.0374 0.2485 0.2550 0.075 Uiso 1 1 d .
C5B C 0.0443(7) 0.555(3) 0.3176(2) 0.037(3) Uani 1 1 d .
H5B H -0.0227 0.6386 0.3090 0.07(3) Uiso 1 1 calc R
C6B C 0.1002(7) 0.625(3) 0.3553(3) 0.042(3) Uani 1 1 d .
C7B C 0.2031(7) 0.502(2) 0.3694(3) 0.035(3) Uani 1 1 d .
C8B C 0.2438(7) 0.308(2) 0.3424(3) 0.035(3) Uani 1 1 d .
H8B H 0.3096 0.2193 0.3508 0.02(2) Uiso 1 1 calc R
C9B C 0.1872(7) 0.250(2) 0.3039(2) 0.034(3) Uani 1 1 d .
C10B C 0.0859(7) 0.362(3) 0.2918(3) 0.038(3) Uani 1 1 d .
C11B C -0.0322(7) -0.011(3) 0.1954(2) 0.054(3) Uani 1 1 d .
H11A H -0.1048 0.0492 0.2010 0.07(3) Uiso 1 1 calc R
H11B H -0.0339 -0.2076 0.1928 0.03(3) Uiso 1 1 calc R
C12B C 0.1176(10) -0.071(4) 0.1356(3) 0.086(4) Uani 1 1 d .
H12C H 0.1815 -0.0232 0.1549 0.15(7) Uiso 1 1 calc R
H12D H 0.1020 -0.2627 0.1390 0.10(5) Uiso 1 1 calc R
C13B C 0.1392(9) -0.014(3) 0.0909(3) 0.065(3) Uani 1 1 d .
C14B C 0.2133(10) 0.166(4) 0.0802(4) 0.103(6) Uani 1 1 d .
H14B H 0.2523 0.2673 0.1016 0.07(4) Uiso 1 1 calc R
C15B C 0.2356(12) 0.212(4) 0.0390(5) 0.108(6) Uani 1 1 d .
H15B H 0.2856 0.3446 0.0329 0.16(7) Uiso 1 1 calc R
C16B C 0.1834(12) 0.059(4) 0.0084(4) 0.097(5) Uani 1 1 d .
H16B H 0.1988 0.0821 -0.0193 0.06(3) Uiso 1 1 calc R
C17B C 0.1079(14) -0.129(4) 0.0175(5) 0.118(6) Uani 1 1 d .
H17B H 0.0712 -0.2327 -0.0040 0.15(7) Uiso 1 1 calc R
C18B C 0.0857(12) -0.166(4) 0.0586(4) 0.099(5) Uani 1 1 d .
H18B H 0.0341 -0.2957 0.0646 0.09(5) Uiso 1 1 calc R
O1WA O 0.5095(5) 0.1217(18) 0.48066(17) 0.058(2) Uiso 1 1 d .
H1WA H 0.5000 -0.0494 0.4864 0.050 Uiso 1 1 d .
H2WA H 0.5000 0.0946 0.4572 0.050 Uiso 1 1 d .
O1WB O 0.0094(5) 0.6028(19) 0.48078(17) 0.061(2) Uiso 1 1 d .
H1WB H 0.0000 0.7542 0.4814 0.050 Uiso 1 1 d .
H2WB H -0.0400 0.5407 0.4583 0.050 Uiso 1 1 d .

loop_
_atom_site_aniso_label
_atom_site_aniso_U_11
_atom_site_aniso_U_22
_atom_site_aniso_U_33
_atom_site_aniso_U_23
_atom_site_aniso_U_13
_atom_site_aniso_U_12
Cl1A 0.0470(15) 0.051(2) 0.0468(13) 0.0064(15) 0.0131(11) -0.0090(16)
S1A 0.0367(14) 0.0389(18) 0.0390(13) 0.0056(14) 0.0084(10) 0.0012(15)
S2A 0.0765(18) 0.079(2) 0.0461(13) 0.0087(16) -0.0052(12) -0.0221(19)
S3A 0.0419(16) 0.0346(19) 0.0348(12) 0.0007(14) 0.0046(11) 0.0005(17)
O1A 0.050(4) 0.046(5) 0.054(4) 0.000(4) 0.006(3) -0.011(4)
O2A 0.045(4) 0.054(5) 0.051(4) 0.000(5) 0.015(3) -0.003(5)
O3A 0.035(4) 0.043(5) 0.049(4) -0.001(4) 0.000(3) -0.006(4)
O4A 0.053(5) 0.023(5) 0.070(5) 0.007(4) 0.006(4) 0.001(4)
N2A 0.045(5) 0.036(6) 0.039(4) 0.017(4) -0.001(4) 0.001(5)
N3A 0.051(5) 0.067(8) 0.021(3) 0.001(5) 0.008(3) -0.002(6)
C3A 0.043(6) 0.047(8) 0.031(4) 0.002(6) 0.000(4) 0.009(7)
N4A 0.042(5) 0.055(7) 0.042(4) 0.015(5) 0.003(4) -0.006(5)
C5A 0.037(6) 0.043(8) 0.032(4) 0.000(6) 0.009(4) -0.012(6)
C6A 0.042(5) 0.025(7) 0.036(5) -0.005(5) 0.018(4) -0.001(5)
C7A 0.036(5) 0.038(7) 0.023(4) 0.003(5) 0.003(4) 0.006(6)
C8A 0.033(6) 0.046(8) 0.040(5) 0.003(6) 0.013(4) 0.003(6)
C9A 0.027(5) 0.037(7) 0.039(5) 0.007(5) 0.011(4) -0.002(6)
C10A 0.042(6) 0.031(6) 0.030(5) -0.005(5) 0.004(4) -0.004(6)
C11A 0.052(6) 0.057(9) 0.035(5) 0.004(6) 0.004(5) 0.016(7)
C12A 0.150(13) 0.055(9) 0.059(7) -0.005(7) 0.039(9) 0.032(9)
C13A 0.086(8) 0.071(9) 0.045(6) -0.003(7) 0.014(6) 0.015(8)
C14A 0.084(10) 0.102(13) 0.080(9) -0.017(10) 0.003(9) 0.009(10)
C15A 0.084(11) 0.098(13) 0.118(13) -0.003(11) 0.037(9) 0.000(10)
C16A 0.108(11) 0.077(11) 0.081(9) -0.013(9) 0.036(8) -0.002(10)
C17A 0.113(11) 0.072(10) 0.056(7) 0.000(7) 0.006(8) -0.014(9)
C18A 0.094(9) 0.065(8) 0.050(6) -0.008(6) 0.009(6) -0.020(8)
Cl1B 0.0480(15) 0.049(2) 0.0493(13) -0.0082(15) 0.0155(11) 0.0074(16)
S1B 0.0353(14) 0.0407(19) 0.0398(12) -0.0033(14) 0.0105(10) -0.0037(16)
S2B 0.0619(16) 0.081(2) 0.0446(13) 0.0053(16) 0.0037(11) 0.0019(17)
S3B 0.0418(16) 0.037(2) 0.0367(12) -0.0038(14) 0.0048(11) -0.0015(16)
O1B 0.047(4) 0.049(6) 0.054(4) -0.006(4) 0.003(3) 0.007(4)
O2B 0.039(4) 0.052(5) 0.051(4) -0.004(4) 0.022(3) -0.018(4)
O3B 0.038(4) 0.042(6) 0.053(4) -0.004(4) 0.005(3) -0.003(4)
O4B 0.057(5) 0.051(6) 0.052(4) -0.001(5) -0.006(4) -0.010(5)
N3B 0.075(6) 0.036(6) 0.039(4) 0.002(5) 0.021(4) 0.002(6)
N2B 0.036(4) 0.048(7) 0.052(5) -0.012(5) 0.002(4) -0.005(5)
C3B 0.039(6) 0.061(9) 0.037(5) -0.003(7) 0.013(4) -0.009(7)
N4B 0.035(5) 0.050(7) 0.044(4) 0.001(5) 0.010(4) -0.001(5)
C5B 0.025(5) 0.046(8) 0.040(5) -0.004(6) 0.005(4) 0.001(6)
C6B 0.041(6) 0.050(9) 0.037(5) -0.012(6) 0.016(4) 0.004(6)
C7B 0.029(5) 0.040(7) 0.036(5) 0.007(6) 0.003(4) 0.001(6)
C8B 0.034(6) 0.032(7) 0.039(5) 0.005(5) 0.005(4) 0.009(5)
C9B 0.037(5) 0.037(7) 0.029(4) -0.003(5) 0.007(4) 0.000(6)
C10B 0.036(6) 0.051(8) 0.028(4) -0.002(6) 0.011(4) -0.001(6)
C11B 0.048(7) 0.067(10) 0.046(6) -0.011(7) -0.002(5) -0.012(7)
C12B 0.089(9) 0.103(14) 0.071(8) 0.004(9) 0.025(8) 0.027(9)
C13B 0.065(7) 0.088(10) 0.042(6) 0.007(7) 0.007(5) 0.009(8)
C14B 0.086(9) 0.151(16) 0.073(8) -0.030(11) 0.009(7) -0.040(12)
C15B 0.080(9) 0.135(16) 0.116(12) 0.007(13) 0.041(9) -0.020(12)
C16B 0.110(12) 0.108(14) 0.079(9) 0.014(10) 0.041(9) 0.032(11)
C17B 0.169(16) 0.112(14) 0.073(10) -0.025(11) 0.013(11) -0.007(14)
C18B 0.123(12) 0.111(14) 0.066(8) 0.002(10) 0.023(8) -0.035(12)

loop_
_atom_type_symbol
_atom_type_description
_atom_type_scat_dispersion_real
_atom_type_scat_dispersion_imag
_atom_type_scat_source
S S 0.3331 0.5567 'International Tables Vol C Tables 4.2.6.8 and 6.1.1.4'
Cl Cl 0.3639 0.7018 'International Tables Vol C Tables 4.2.6.8 and 6.1.1.4'
O O 0.0492 0.0322 'International Tables Vol C Tables 4.2.6.8 and 6.1.1.4'
N N 0.0311 0.0180 'International Tables Vol C Tables 4.2.6.8 and 6.1.1.4'
C C 0.0181 0.0091 'International Tables Vol C Tables 4.2.6.8 and 6.1.1.4'
H H 0.0000 0.0000 'International Tables Vol C Tables 4.2.6.8 and 6.1.1.4'

loop_
_geom_angle_atom_site_label_1
_geom_angle_atom_site_label_2
_geom_angle_atom_site_label_3
_geom_angle
_geom_angle_publ_flag
O1A S1A O2A 115.3(4) yes
O1A S1A N2A 109.5(5) yes
O1A S1A C9A 109.3(4) yes
O2A S1A N2A 106.7(4) yes
O2A S1A C9A 109.9(5) yes
N2A S1A C9A 105.7(4) yes
C11A S2A C12A 100.3(6) yes
O3A S3A O4A 119.7(4) yes
O3A S3A N3A 107.4(4) yes
O3A S3A C7A 104.0(4) yes
O4A S3A N3A 109.0(4) yes
O4A S3A C7A 109.3(4) yes
N3A S3A C7A 106.7(4) yes
N2B S1B C9B 105.1(4) yes
O2B S1B C9B 107.6(5) yes
O1B S1B O2B 115.8(4) yes
O1B S1B N2B 109.3(5) yes
O1B S1B C9B 111.1(4) yes
O2B S1B N2B 107.4(4) yes
C11B S2B C12B 101.2(6) yes
O3B S3B N3B 108.6(4) yes
O3B S3B C7B 105.4(4) yes
O3B S3B O4B 117.8(4) yes
O4B S3B C7B 108.3(4) yes
N3B S3B C7B 108.4(4) yes
O4B S3B N3B 108.0(5) yes
H1WA O1WA H2WA 91.71 no
H1WB O1WB H2WB 104.68 no
S1A N2A C3A 119.1(8) yes
C3A N4A C10A 125.0(8) yes
H3A' N3A H3A 89.76 no
S3A N3A H3A' 122.23 no
S3A N3A H3A 126.08 no
C10A N4A H4A 106.37 no
C3A N4A H4A 125.27 no
S1B N2B C3B 119.1(8) yes
C3B N4B C10B 122.1(9) yes
S3B N3B H3C 124.68 no
H3C N3B H3D 111.73 no
S3B N3B H3D 123.57 no
C3B N4B H4B 94.86 no
C10B N4B H4B 118.21 no
N2A C3A C11A 115.5(11) yes
N4A C3A C11A 117.4(9) yes
N2A C3A N4A 126.9(9) yes
C6A C5A C10A 119.8(9) no
Cl1A C6A C7A 122.8(5) yes
Cl1A C6A C5A 117.4(7) yes
C5A C6A C7A 119.7(8) no
S3A C7A C8A 118.2(7) yes
S3A C7A C6A 122.6(6) yes
C6A C7A C8A 119.2(7) no
C7A C8A C9A 122.3(9) no
C8A C9A C10A 117.4(9) no
S1A C9A C10A 118.2(7) yes
S1A C9A C8A 123.9(7) yes
C5A C10A C9A 121.4(9) no
N4A C10A C5A 120.1(8) yes
N4A C10A C9A 118.4(8) yes
S2A C11A C3A 110.9(10) yes
S2A C12A C13A 115.2(10) yes
C14A C13A C18A 114.4(12) no
C12A C13A C18A 122.4(12) no
C12A C13A C14A 123.2(11) no
C13A C14A C15A 123.0(13) no
C14A C15A C16A 122.7(15) no
C15A C16A C17A 113.8(13) no
C16A C17A C18A 123.7(13) no
C13A C18A C17A 122.3(13) no
C10A C5A H5A 120.18 no
C6A C5A H5A 119.98 no
C9A C8A H8A 119.05 no
C7A C8A H8A 118.65 no
H111 C11A H112 108.25 no
C3A C11A H112 109.27 no
C3A C11A H111 109.50 no
S2A C11A H111 109.44 no
S2A C11A H112 109.43 no
C13A C12A H121 108.42 no
S2A C12A H122 108.52 no
S2A C12A H121 108.55 no
C13A C12A H122 108.40 no
H121 C12A H122 107.44 no
C13A C14A H14A 118.54 no
C15A C14A H14A 118.48 no
C14A C15A H15A 118.62 no
C16A C15A H15A 118.67 no
C15A C16A H16A 123.12 no
C17A C16A H16A 123.09 no
C18A C17A H17A 118.18 no
C16A C17A H17A 118.10 no
C13A C18A H18A 118.95 no
C17A C18A H18A 118.78 no
N4B C3B C11B 116.6(10) yes
N2B C3B C11B 116.8(10) yes
N2B C3B N4B 126.5(9) yes
C6B C5B C10B 121.0(10) no
Cl1B C6B C5B 117.0(8) yes
Cl1B C6B C7B 122.1(8) yes
C5B C6B C7B 120.9(11) no
S3B C7B C6B 124.5(8) yes
S3B C7B C8B 118.6(7) yes
C6B C7B C8B 116.9(9) no
C7B C8B C9B 120.7(8) no
S1B C9B C10B 118.0(6) yes
S1B C9B C8B 120.6(7) yes
C8B C9B C10B 121.4(8) no
C5B C10B C9B 119.0(8) no
N4B C10B C5B 119.2(9) yes
N4B C10B C9B 121.8(10) yes
S2B C11B C3B 112.6(8) yes
S2B C12B C13B 107.7(10) yes
C12B C13B C14B 124.0(12) no
C12B C13B C18B 119.4(13) no
C14B C13B C18B 116.4(11) no
C13B C14B C15B 123.9(14) no
C14B C15B C16B 118.2(16) no
C15B C16B C17B 120.4(14) no
C16B C17B C18B 120.1(15) no
C13B C18B C17B 120.9(15) no
C10B C5B H5B 119.60 no
C6B C5B H5B 119.36 no
C9B C8B H8B 119.84 no
C7B C8B H8B 119.51 no
S2B C11B H11B 109.21 no
S2B C11B H11A 109.01 no
H11A C11B H11B 107.88 no
C3B C11B H11A 108.88 no
C3B C11B H11B 109.14 no
C13B C12B H12C 110.13 no
C13B C12B H12D 110.12 no
H12C C12B H12D 108.58 no
S2B C12B H12C 110.10 no
S2B C12B H12D 110.23 no
C13B C14B H14B 118.10 no
C15B C14B H14B 117.97 no
C14B C15B H15B 120.98 no
C16B C15B H15B 120.82 no
C17B C16B H16B 119.94 no
C15B C16B H16B 119.71 no
C16B C17B H17B 119.83 no
C18B C17B H17B 120.04 no
C17B C18B H18B 119.63 no
C13B C18B H18B 119.49 no

loop_
_geom_bond_atom_site_label_1
_geom_bond_atom_site_label_2
_geom_bond_distance
_geom_bond_publ_flag
Cl1A C6A 1.726(9) yes
Cl1B C6B 1.732(12) yes
S1A O2A 1.443(8) yes
S1A N2A 1.617(8) yes
S1A O1A 1.427(8) yes
S1A C9A 1.719(10) yes
S2A C12A 1.820(15) yes
S2A C11A 1.797(13) yes
S3A O3A 1.451(6) yes
S3A N3A 1.591(8) yes
S3A C7A 1.799(7) yes
S3A O4A 1.422(8) yes
S1B O1B 1.450(8) yes
S1B O2B 1.463(7) yes
S1B N2B 1.621(8) yes
S1B C9B 1.749(9) yes
S2B C11B 1.798(9) yes
S2B C12B 1.835(15) yes
S3B O3B 1.437(7) yes
S3B O4B 1.449(9) yes
S3B N3B 1.573(8) yes
S3B C7B 1.771(10) yes
O1WA H2WA 0.7576 no
O1WA H1WA 0.8696 no
O1WB H2WB 0.9374 no
O1WB H1WB 0.7521 no
N2A C3A 1.323(14) yes
N4A C3A 1.316(15) yes
N4A C10A 1.405(12) yes
N3A H3A 0.9624 no
N3A H3A' 0.8793 no
N4A H4A 1.0804 no
N2B C3B 1.331(14) yes
N4B C3B 1.358(16) yes
N4B C10B 1.390(12) yes
N3B H3D 0.8101 no
N3B H3C 0.8441 no
N4B H4B 0.7850 no
C3A C11A 1.553(15) no
C5A C10A 1.383(15) no
C5A C6A 1.382(11) no
C6A C7A 1.430(12) no
C7A C8A 1.365(15) no
C8A C9A 1.395(14) no
C9A C10A 1.419(13) no
C12A C13A 1.487(19) no
C13A C18A 1.384(16) no
C13A C14A 1.42(2) no
C14A C15A 1.34(2) no
C15A C16A 1.42(2) no
C16A C17A 1.39(2) no
C17A C18A 1.371(19) no
C5A H5A 0.9293 no
C8A H8A 0.9298 no
C11A H112 0.9702 no
C11A H111 0.9688 no
C12A H122 0.9708 no
C12A H121 0.9691 no
C14A H14A 0.9297 no
C15A H15A 0.9301 no
C16A H16A 0.9316 no
C17A H17A 0.9300 no
C18A H18A 0.9313 no
C3B C11B 1.496(13) no
C5B C10B 1.389(17) no
C5B C6B 1.362(12) no
C6B C7B 1.424(14) no
C7B C8B 1.412(13) no
C8B C9B 1.374(12) no
C9B C10B 1.372(13) no
C12B C13B 1.507(14) no
C13B C18B 1.379(19) no
C13B C14B 1.34(2) no
C14B C15B 1.39(2) no
C15B C16B 1.34(2) no
C16B C17B 1.36(3) no
C17B C18B 1.38(2) no
C5B H5B 0.9310 no
C8B H8B 0.9287 no
C11B H11A 0.9718 no
C11B H11B 0.9679 no
C12B H12C 0.9700 no
C12B H12D 0.9680 no
C14B H14B 0.9330 no
C15B H15B 0.9285 no
C16B H16B 0.9321 no
C17B H17B 0.9298 no
C18B H18B 0.9313 no

loop_
_geom_hbond_atom_site_label_D
_geom_hbond_atom_site_label_H
_geom_hbond_atom_site_label_A
_geom_hbond_distance_DH
_geom_hbond_distance_HA
_geom_hbond_distance_DA
_geom_hbond_angle_DHA
_geom_hbond_site_symmetry_A
_geom_hbond_publ_flag
N3A H3A' O1WA 0.8800 2.1000 2.969(10) 173.00 . yes
N3B H3C O1WB 0.8400 2.2100 2.936(10) 144.00 . yes
N3B H3D O4B 0.8100 2.3300 2.997(13) 141.00 1_545 yes
O1WA H1WA O1WA 0.8700 1.9400 2.768(12) 159.00 2_646 yes
N4A H4A O2B 1.0800 2.0100 2.906(10) 138.00 . yes
N4B H4B O2A 0.7800 2.2900 2.843(10) 128.00 1_455 yes
O1WA H2WA Cl1A 0.7600 2.7200 3.427(7) 157.00 . yes
O1WA H2WA O3B 0.7600 2.4700 2.864(9) 114.00 . yes
O1WB H1WB O1WB 0.7500 2.1000 2.764(12) 147.00 2_556 yes
O1WB H2WB O3A 0.9400 1.9600 2.874(9) 163.00 1_455 yes
C8A H8A O3A 0.9300 2.3700 2.809(11) 109.00 . yes
C8B H8B O3B 0.9300 2.4500 2.847(11) 106.00 . yes
C11A H112 O2B 0.9700 2.4500 3.348(14) 154.00 1_565 yes
C14B H14B S2A 0.9300 2.8200 3.733(15) 166.00 . yes

loop_
_geom_torsion_atom_site_label_1
_geom_torsion_atom_site_label_2
_geom_torsion_atom_site_label_3
_geom_torsion_atom_site_label_4
_geom_torsion
_geom_torsion_publ_flag
O1A S1A N2A C3A -144.1(8) no
O2A S1A N2A C3A 90.5(8) no
C9A S1A N2A C3A -26.4(9) no
O1A S1A C9A C8A -43.6(11) no
O1A S1A C9A C10A 145.3(8) no
O2A S1A C9A C8A 83.9(10) no
O2A S1A C9A C10A -87.2(8) no
N2A S1A C9A C8A -161.4(9) no
N2A S1A C9A C10A 27.5(9) no
C12A S2A C11A C3A -66.0(8) no
C11A S2A C12A C13A -70.1(10) no
O3A S3A C7A C6A 171.1(7) no
O3A S3A C7A C8A -8.1(10) no
O4A S3A C7A C6A 42.2(9) no
O4A S3A C7A C8A -137.0(8) no
N3A S3A C7A C6A -75.5(9) no
N3A S3A C7A C8A 105.3(9) no
O1B S1B C9B C10B -143.3(8) no
O2B S1B C9B C8B -88.4(8) no
O1B S1B N2B C3B 145.8(8) no
O1B S1B C9B C8B 39.3(9) no
N2B S1B C9B C8B 157.4(8) no
O2B S1B N2B C3B -87.9(8) no
O2B S1B C9B C10B 89.1(9) no
C9B S1B N2B C3B 26.4(9) no
N2B S1B C9B C10B -25.1(10) no
C11B S2B C12B C13B 168.1(10) no
C12B S2B C11B C3B 73.5(11) no
N3B S3B C7B C6B 73.2(10) no
O3B S3B C7B C8B 12.7(9) no
O4B S3B C7B C8B 139.5(7) no
N3B S3B C7B C8B -103.5(8) no
O4B S3B C7B C6B -43.7(10) no
O3B S3B C7B C6B -170.6(9) no
S1A N2A C3A N4A 12.7(16) no
S1A N2A C3A C11A -172.4(7) no
C10A N4A C3A N2A 6.0(18) no
C10A N4A C3A C11A -168.9(9) no
C3A N4A C10A C5A 172.3(11) no
C3A N4A C10A C9A -4.2(15) no
S1B N2B C3B C11B 164.7(8) no
S1B N2B C3B N4B -10.6(15) no
C3B N4B C10B C9B 13.7(16) no
C10B N4B C3B C11B 171.7(9) no
C3B N4B C10B C5B -166.9(11) no
C10B N4B C3B N2B -13.0(17) no
N4A C3A C11A S2A -58.2(11) no
N2A C3A C11A S2A 126.4(10) no
C10A C5A C6A C7A 2.6(15) no
C6A C5A C10A N4A -174.9(9) no
C10A C5A C6A Cl1A 178.9(8) no
C6A C5A C10A C9A 1.4(16) no
Cl1A C6A C7A S3A -0.8(12) no
C5A C6A C7A S3A 175.3(8) no
C5A C6A C7A C8A -5.5(14) no
Cl1A C6A C7A C8A 178.4(8) no
C6A C7A C8A C9A 4.4(16) no
S3A C7A C8A C9A -176.4(9) no
C7A C8A C9A C10A -0.4(16) no
C7A C8A C9A S1A -171.6(8) no
S1A C9A C10A C5A 169.1(9) no
S1A C9A C10A N4A -14.5(12) no
C8A C9A C10A C5A -2.6(15) no
C8A C9A C10A N4A 173.8(9) no
S2A C12A C13A C18A -54.9(16) no
S2A C12A C13A C14A 125.5(13) no
C14A C13A C18A C17A 1(2) no
C18A C13A C14A C15A -3(2) no
C12A C13A C18A C17A -178.3(13) no
C12A C13A C14A C15A 176.4(15) no
C13A C14A C15A C16A 4(3) no
C14A C15A C16A C17A -3(2) no
C15A C16A C17A C18A 1(2) no
C16A C17A C18A C13A 0(2) no
N4B C3B C11B S2B 93.3(10) no
N2B C3B C11B S2B -82.4(13) no
C10B C5B C6B C7B 0.0(18) no
C10B C5B C6B Cl1B 179.5(10) no
C6B C5B C10B C9B -2.9(18) no
C6B C5B C10B N4B 177.6(11) no
Cl1B C6B C7B S3B 4.2(14) no
C5B C6B C7B C8B 0.5(16) no
Cl1B C6B C7B C8B -179.1(8) no
C5B C6B C7B S3B -176.3(9) no
S3B C7B C8B C9B 179.0(7) no
C6B C7B C8B C9B 2.0(14) no
C7B C8B C9B S1B 172.4(7) no
C7B C8B C9B C10B -5.0(15) no
S1B C9B C10B C5B -172.1(9) no
S1B C9B C10B N4B 7.4(15) no
C8B C9B C10B N4B -175.1(10) no
C8B C9B C10B C5B 5.4(17) no
S2B C12B C13B C18B -88.1(16) no
S2B C12B C13B C14B 96.3(14) no
C12B C13B C18B C17B -176.6(15) no
C12B C13B C14B C15B 177.9(15) no
C18B C13B C14B C15B 2(2) no
C14B C13B C18B C17B -1(2) no
C13B C14B C15B C16B -3(3) no
C14B C15B C16B C17B 2(3) no
C15B C16B C17B C18B -1(3) no
C16B C17B C18B C13B 0(3) no
